data_2017110
loop_
_publ_author_name
'Xu, Yan'
'Zhou, Hu'
'Yuan, Ai-Hua'
'Shen, Xiao-Ping'
'Zhang, Qian'

_publ_section_title
;
 A cyanide-bridged Fe^II^--Nd^III^ bimetallic assembly with a
 one-dimensional ladder-like chain structure
;
_journal_coeditor_code SF3099
_journal_issue 5
_journal_name_full 'Acta Crystallographica Section C'
_journal_page_first m177
_journal_page_last m179
_journal_paper_doi 10.1107/S0108270109005344
_journal_volume 65
_journal_year 2009
_chemical_formula_iupac '[Fe Nd (C N)4 (N O3) (C10 H8 N2) (C H4 O)3], C H4 O'
_chemical_formula_moiety 'C17 H20 Fe N7 Nd O6, C H4 O'
_chemical_formula_sum 'C18 H24 Fe N7 Nd O7'
_chemical_formula_weight 650.53
_chemical_name_systematic
;<i>catena</i>-poly[[[(2,2'-bipyridine-1\k^2^<i>N</i>,<i>N</i>')tris(methanol-
2\k<i>O</i>)(nitrato-2\k^2^<i>O</i>,<i>O</i>')-\m-cyanido-
1:2<i>C</i>:<i>N</i>-cyanido-1\k<i>C</i>-iron(II)neodymium(III)]-di-\m-cyanido-
1:2'<i>C</i>:<i>N</i>;2:1'<i>N</i>:<i>C</i>]
 methanol solvate]
;
_space_group_IT_number 14
_symmetry_cell_setting monoclinic
_symmetry_space_group_name_Hall '-P 2ybc'
_symmetry_space_group_name_H-M 'P 1 21/c 1'
_atom_sites_solution_hydrogens geom
_atom_sites_solution_primary direct
_atom_sites_solution_secondary difmap
_audit_creation_method SHELXL-97
_cell_angle_alpha 90.00
_cell_angle_beta 103.099(2)
_cell_angle_gamma 90.00
_cell_formula_units_Z 4
_cell_length_a 12.9908(17)
_cell_length_b 18.311(3)
_cell_length_c 10.9171(14)
_cell_measurement_reflns_used 3618
_cell_measurement_temperature 291(2)
_cell_measurement_theta_max 25.12
_cell_measurement_theta_min 2.14
_cell_volume 2529.3(6)
_computing_cell_refinement 'SAINT (Bruker, 2004)'
_computing_data_collection 'SMART (Bruker, 2004)'
_computing_data_reduction 'SAINT (Bruker, 2004)'
_computing_molecular_graphics 'SHELXTL (Sheldrick, 2008)'
_computing_publication_material 'SHELXTL (Sheldrick, 2008)'
_computing_structure_refinement 'SHELXL97 (Sheldrick, 2008)'
_computing_structure_solution 'SHELXS97 (Sheldrick, 2008)'
_diffrn_ambient_temperature 291(2)
_diffrn_measured_fraction_theta_full 0.998
_diffrn_measured_fraction_theta_max 0.998
_diffrn_measurement_device_type 'Bruker SMART APEX CCD'
_diffrn_measurement_method 'phi and omega scans'
_diffrn_radiation_monochromator graphite
_diffrn_radiation_source 'sealed tube'
_diffrn_radiation_type MoK\a
_diffrn_radiation_wavelength 0.71073
_diffrn_reflns_av_R_equivalents 0.0444
_diffrn_reflns_av_sigmaI/netI 0.0474
_diffrn_reflns_limit_h_max 15
_diffrn_reflns_limit_h_min -16
_diffrn_reflns_limit_k_max 22
_diffrn_reflns_limit_k_min -22
_diffrn_reflns_limit_l_max 13
_diffrn_reflns_limit_l_min -13
_diffrn_reflns_number 19739
_diffrn_reflns_theta_full 26.00
_diffrn_reflns_theta_max 26.00
_diffrn_reflns_theta_min 1.61
_exptl_absorpt_coefficient_mu 2.653
_exptl_absorpt_correction_T_max 0.6190
_exptl_absorpt_correction_T_min 0.5454
_exptl_absorpt_correction_type multi-scan
_exptl_absorpt_process_details '(SADABS; Bruker, 2002)'
_exptl_crystal_colour red
_exptl_crystal_density_diffrn 1.708
_exptl_crystal_density_method 'not measured'
_exptl_crystal_description block
_exptl_crystal_F_000 1292
_exptl_crystal_size_max 0.26
_exptl_crystal_size_mid 0.22
_exptl_crystal_size_min 0.20
_refine_diff_density_max 0.561
_refine_diff_density_min -1.110
_refine_ls_extinction_method none
_refine_ls_goodness_of_fit_ref 1.093
_refine_ls_hydrogen_treatment constr
_refine_ls_matrix_type full
_refine_ls_number_parameters 311
_refine_ls_number_reflns 4955
_refine_ls_number_restraints 0
_refine_ls_restrained_S_all 1.093
_refine_ls_R_factor_all 0.0589
_refine_ls_R_factor_gt 0.0417
_refine_ls_shift/su_max 0.000
_refine_ls_shift/su_mean 0.000
_refine_ls_structure_factor_coef Fsqd
_refine_ls_weighting_details 'calc w=1/[\s^2^(Fo^2^)+(0.0424P)^2^] where P=(Fo^2^+2Fc^2^)/3'
_refine_ls_weighting_scheme calc
_refine_ls_wR_factor_gt 0.0848
_refine_ls_wR_factor_ref 0.0874
_reflns_number_gt 3841
_reflns_number_total 4955
_reflns_threshold_expression >2sigma(I)
_cod_data_source_file sf3099.cif
_cod_data_source_block I
_cod_depositor_comments
;
The following automatic conversions were performed:
'_symmetry_cell_setting' value 'Monoclinic' changed to 'monoclinic'
according to '/home/saulius/struct/CIF-dictionaries/cif_core.dic'
dictionary named 'cif_core.dic' version 2.4.1 from 2010-06-29.

Automatic conversion script
Id: cif_fix_enum 1527 2010-12-29 10:47:43Z saulius 

The following automatic conversions were performed:

'_symmetry_cell_setting' value 'Monoclinic' changed to 'monoclinic'
according to /home/saulius/struct/CIF-dictionaries/cif_core.dic
dictionary named 'cif_core.dic' version 2.4.1 from 2010-06-29.

Automatic conversion script
Id: cif_fix_values 1715 2011-07-08 13:25:40Z adriana 
;
_cod_original_sg_symbol_H-M P2(1)/c
_cod_database_code 2017110
_cod_database_fobs_code 2017110

loop_
_symmetry_equiv_pos_as_xyz
'x, y, z'
'-x, y+1/2, -z+1/2'
'-x, -y, -z'
'x, -y-1/2, z-1/2'

loop_
_atom_site_type_symbol
_atom_site_label
_atom_site_fract_x
_atom_site_fract_y
_atom_site_fract_z
_atom_site_U_iso_or_equiv
_atom_site_adp_type
_atom_site_calc_flag
_atom_site_refinement_flags
_atom_site_occupancy
_atom_site_disorder_assembly
_atom_site_disorder_group
C C1 0.1104(4) 0.1472(3) 0.6439(5) 0.0417(11) Uani d . 1 . .
H H1 0.1599 0.1832 0.6396 0.050 Uiso calc R 1 . .
C C2 0.0048(4) 0.1676(3) 0.6356(5) 0.0443(11) Uani d . 1 . .
H H2 -0.0163 0.2160 0.6223 0.053 Uiso calc R 1 . .
C C3 -0.0678(4) 0.1131(3) 0.6478(5) 0.0456(12) Uani d . 1 . .
H H3 -0.1379 0.1250 0.6453 0.055 Uiso calc R 1 . .
C C4 -0.0336(4) 0.0401(3) 0.6639(5) 0.0429(11) Uani d . 1 . .
H H4 -0.0801 0.0030 0.6733 0.052 Uiso calc R 1 . .
C C5 0.0696(4) 0.0250(3) 0.6653(5) 0.0422(11) Uani d . 1 . .
C C6 0.1125(4) -0.0503(3) 0.6783(5) 0.0427(11) Uani d . 1 . .
C C7 0.0477(4) -0.1114(3) 0.6780(4) 0.0419(11) Uani d . 1 . .
H H7 -0.0245 -0.1074 0.6731 0.050 Uiso calc R 1 . .
C C8 0.0989(4) -0.1783(3) 0.6856(5) 0.0429(11) Uani d . 1 . .
H H8 0.0591 -0.2206 0.6840 0.051 Uiso calc R 1 . .
C C9 0.2058(4) -0.1846(2) 0.6952(4) 0.0405(10) Uani d . 1 . .
H H9 0.2386 -0.2300 0.7051 0.049 Uiso calc R 1 . .
C C10 0.2641(4) -0.1210(2) 0.6898(5) 0.0421(11) Uani d . 1 . .
H H10 0.3360 -0.1246 0.6925 0.050 Uiso calc R 1 . .
C C11 0.4279(4) 0.0018(2) 0.7109(5) 0.0386(10) Uani d . 1 . .
C C12 0.3533(3) 0.1364(2) 0.6900(4) 0.0339(9) Uani d . 1 . .
C C13 0.2814(3) 0.0409(2) 0.5050(5) 0.0350(10) Uani d . 1 . .
C C14 0.3024(4) 0.0474(2) -0.1376(5) 0.0380(10) Uani d . 1 . .
C C15 0.1969(4) -0.0899(3) 0.0669(5) 0.0512(13) Uani d . 1 . .
H H15A 0.1299 -0.0653 0.0496 0.077 Uiso calc R 1 . .
H H15B 0.1879 -0.1391 0.0927 0.077 Uiso calc R 1 . .
H H15C 0.2246 -0.0903 -0.0075 0.077 Uiso calc R 1 . .
C C16 0.2492(4) 0.2207(3) 0.3813(5) 0.0441(11) Uani d . 1 . .
H H16A 0.1895 0.2372 0.3186 0.066 Uiso calc R 1 . .
H H16B 0.2779 0.2609 0.4349 0.066 Uiso calc R 1 . .
H H16C 0.2274 0.1829 0.4308 0.066 Uiso calc R 1 . .
C C17 0.5136(4) 0.1553(3) 0.0464(5) 0.0442(12) Uani d . 1 . .
H H17A 0.5348 0.1050 0.0510 0.066 Uiso calc R 1 . .
H H17B 0.5748 0.1858 0.0720 0.066 Uiso calc R 1 . .
H H17C 0.4783 0.1671 -0.0384 0.066 Uiso calc R 1 . .
C C18 0.5989(4) 0.1361(3) 0.5553(5) 0.0447(12) Uani d . 1 . .
H H18A 0.5399 0.1034 0.5334 0.067 Uiso calc R 1 . .
H H18B 0.6613 0.1124 0.5418 0.067 Uiso calc R 1 . .
H H18C 0.5850 0.1791 0.5039 0.067 Uiso calc R 1 . .
Fe Fe1 0.29139(5) 0.04225(3) 0.68333(6) 0.03462(16) Uani d . 1 . .
N N1 0.1420(3) 0.0773(2) 0.6579(4) 0.0388(9) Uani d . 1 . .
N N2 0.2172(3) -0.0533(2) 0.6805(4) 0.0377(9) Uani d . 1 . .
N N3 0.5104(3) -0.0228(2) 0.7293(4) 0.0423(9) Uani d . 1 . .
N N4 0.3950(3) 0.1909(2) 0.6947(4) 0.0422(9) Uani d . 1 . .
N N5 0.2782(3) 0.0451(2) 0.3990(4) 0.0434(9) Uani d . 1 . .
N N6 0.3086(3) 0.0511(2) -0.0318(4) 0.0443(9) Uani d . 1 . .
N N7 0.1067(3) 0.1383(2) 0.0705(4) 0.0462(10) Uani d . 1 . .
Nd Nd1 0.315496(19) 0.079138(13) 0.19074(3) 0.03793(9) Uani d . 1 . .
O O1 0.2706(3) -0.05154(17) 0.1676(3) 0.0421(8) Uani d . 1 . .
H H1A 0.3377 -0.0761 0.1736 0.051 Uiso d R 1 . .
O O2 0.3303(3) 0.19201(18) 0.3197(3) 0.0448(8) Uani d . 1 . .
H H2A 0.3927 0.2185 0.3298 0.054 Uiso calc R 1 . .
O O3 0.4415(2) 0.16775(16) 0.1299(3) 0.0398(7) Uani d . 1 . .
H H3A 0.4428 0.2143 0.1644 0.048 Uiso calc R 1 . .
O O4 0.1896(3) 0.17472(18) 0.0718(3) 0.0467(8) Uani d . 1 . .
O O5 0.1186(2) 0.07882(18) 0.1272(3) 0.0458(8) Uani d . 1 . .
O O6 0.0222(3) 0.16498(18) 0.0162(3) 0.0488(9) Uani d . 1 . .
O O7 0.6147(3) 0.15657(17) 0.6873(3) 0.0422(8) Uani d . 1 . .
H H7C 0.5527 0.1810 0.7005 0.063 Uiso d R 1 . .

loop_
_atom_site_aniso_label
_atom_site_aniso_U_11
_atom_site_aniso_U_22
_atom_site_aniso_U_33
_atom_site_aniso_U_12
_atom_site_aniso_U_13
_atom_site_aniso_U_23
C1 0.035(2) 0.042(2) 0.050(3) -0.010(2) 0.013(2) -0.002(2)
C2 0.046(3) 0.043(2) 0.048(3) 0.008(2) 0.018(2) -0.009(2)
C3 0.035(3) 0.053(3) 0.052(3) 0.000(2) 0.017(2) -0.011(2)
C4 0.038(2) 0.045(2) 0.047(3) -0.007(2) 0.013(2) -0.003(2)
C5 0.035(2) 0.047(3) 0.045(3) 0.001(2) 0.011(2) 0.004(2)
C6 0.040(3) 0.042(2) 0.045(3) -0.007(2) 0.006(2) -0.006(2)
C7 0.039(3) 0.047(3) 0.040(3) -0.004(2) 0.010(2) 0.004(2)
C8 0.044(3) 0.040(2) 0.046(3) -0.009(2) 0.013(2) -0.006(2)
C9 0.044(3) 0.038(2) 0.042(3) -0.006(2) 0.014(2) -0.004(2)
C10 0.049(3) 0.036(2) 0.047(3) -0.006(2) 0.024(2) -0.011(2)
C11 0.036(3) 0.035(2) 0.045(3) -0.0022(18) 0.010(2) -0.0100(19)
C12 0.033(2) 0.037(2) 0.035(2) -0.0032(18) 0.0133(19) 0.0023(19)
C13 0.035(2) 0.032(2) 0.042(3) -0.0031(17) 0.016(2) -0.0012(19)
C14 0.038(2) 0.034(2) 0.043(3) -0.0078(18) 0.010(2) -0.009(2)
C15 0.046(3) 0.050(3) 0.051(3) -0.008(2) -0.004(2) -0.014(2)
C16 0.047(3) 0.044(3) 0.043(3) 0.004(2) 0.015(2) -0.001(2)
C17 0.047(3) 0.050(3) 0.041(3) 0.007(2) 0.019(2) 0.020(2)
C18 0.050(3) 0.042(2) 0.045(3) 0.017(2) 0.017(2) 0.004(2)
Fe1 0.0329(3) 0.0333(3) 0.0377(4) -0.0018(2) 0.0081(3) -0.0008(3)
N1 0.036(2) 0.043(2) 0.040(2) 0.0004(17) 0.0133(17) -0.0039(18)
N2 0.042(2) 0.0375(19) 0.033(2) -0.0084(16) 0.0076(17) -0.0052(16)
N3 0.043(2) 0.047(2) 0.038(2) 0.0098(19) 0.0093(18) 0.0068(18)
N4 0.046(2) 0.040(2) 0.045(2) -0.0003(18) 0.0170(19) 0.0002(18)
N5 0.035(2) 0.053(2) 0.046(3) -0.0093(18) 0.0183(18) -0.003(2)
N6 0.047(2) 0.041(2) 0.044(3) -0.0116(18) 0.0100(19) -0.0070(19)
N7 0.045(2) 0.048(2) 0.039(2) 0.007(2) -0.0043(19) 0.003(2)
Nd1 0.03385(14) 0.03406(13) 0.04546(17) -0.00020(10) 0.00808(10) 0.00075(11)
O1 0.0457(18) 0.0358(16) 0.0399(18) -0.0055(14) -0.0007(14) -0.0039(14)
O2 0.0458(19) 0.0461(18) 0.046(2) -0.0101(15) 0.0166(15) -0.0165(16)
O3 0.0452(18) 0.0357(16) 0.0399(19) -0.0041(13) 0.0126(15) 0.0059(14)
O4 0.052(2) 0.0418(17) 0.041(2) 0.0062(15) 0.0002(16) 0.0144(15)
O5 0.0346(17) 0.0510(19) 0.050(2) 0.0002(15) 0.0054(15) 0.0102(17)
O6 0.0479(19) 0.0461(18) 0.041(2) 0.0163(15) -0.0140(16) 0.0033(15)
O7 0.0434(18) 0.0420(17) 0.042(2) 0.0010(14) 0.0117(15) 0.0115(14)

loop_
_atom_type_symbol
_atom_type_description
_atom_type_scat_dispersion_real
_atom_type_scat_dispersion_imag
_atom_type_scat_source
C C 0.0033 0.0016 'International Tables Vol C Tables 4.2.6.8 and 6.1.1.4'
H H 0.0000 0.0000 'International Tables Vol C Tables 4.2.6.8 and 6.1.1.4'
N N 0.0061 0.0033 'International Tables Vol C Tables 4.2.6.8 and 6.1.1.4'
O O 0.0106 0.0060 'International Tables Vol C Tables 4.2.6.8 and 6.1.1.4'
Fe Fe 0.3463 0.8444 'International Tables Vol C Tables 4.2.6.8 and 6.1.1.4'
Nd Nd -0.1943 3.0179 'International Tables Vol C Tables 4.2.6.8 and 6.1.1.4'

loop_
_geom_angle_atom_site_label_1
_geom_angle_atom_site_label_2
_geom_angle_atom_site_label_3
_geom_angle_site_symmetry_1
_geom_angle_site_symmetry_3
_geom_angle
_geom_angle_publ_flag
N1 C1 C2 . . 122.0(4) ?
N1 C1 H1 . . 119.0 ?
C2 C1 H1 . . 119.0 ?
C3 C2 C1 . . 118.3(4) ?
C3 C2 H2 . . 120.9 ?
C1 C2 H2 . . 120.9 ?
C2 C3 C4 . . 119.2(4) ?
C2 C3 H3 . . 120.4 ?
C4 C3 H3 . . 120.4 ?
C5 C4 C3 . . 118.4(4) ?
C5 C4 H4 . . 120.8 ?
C3 C4 H4 . . 120.8 ?
N1 C5 C4 . . 123.3(4) ?
N1 C5 C6 . . 114.3(4) ?
C4 C5 C6 . . 122.4(4) ?
N2 C6 C7 . . 124.5(4) ?
N2 C6 C5 . . 113.1(4) ?
C7 C6 C5 . . 122.1(4) ?
C8 C7 C6 . . 115.3(4) ?
C8 C7 H7 . . 122.4 ?
C6 C7 H7 . . 122.4 ?
C9 C8 C7 . . 122.7(4) ?
C9 C8 H8 . . 118.6 ?
C7 C8 H8 . . 118.6 ?
C8 C9 C10 . . 118.4(4) ?
C8 C9 H9 . . 120.8 ?
C10 C9 H9 . . 120.8 ?
N2 C10 C9 . . 121.3(4) ?
N2 C10 H10 . . 119.4 ?
C9 C10 H10 . . 119.4 ?
N3 C11 Fe1 . . 179.0(5) ?
N4 C12 Fe1 . . 176.6(4) ?
N5 C13 Fe1 . . 175.2(4) ?
N6 C14 Fe1 . 1_554 179.4(5) ?
O1 C15 H15A . . 109.5 ?
O1 C15 H15B . . 109.5 ?
H15A C15 H15B . . 109.5 ?
O1 C15 H15C . . 109.5 ?
H15A C15 H15C . . 109.5 ?
H15B C15 H15C . . 109.5 ?
O2 C16 H16A . . 109.5 ?
O2 C16 H16B . . 109.5 ?
H16A C16 H16B . . 109.5 ?
O2 C16 H16C . . 109.5 ?
H16A C16 H16C . . 109.5 ?
H16B C16 H16C . . 109.5 ?
O3 C17 H17A . . 109.5 ?
O3 C17 H17B . . 109.5 ?
H17A C17 H17B . . 109.5 ?
O3 C17 H17C . . 109.5 ?
H17A C17 H17C . . 109.5 ?
H17B C17 H17C . . 109.5 ?
O7 C18 H18A . . 109.5 ?
O7 C18 H18B . . 109.5 ?
H18A C18 H18B . . 109.5 ?
O7 C18 H18C . . 109.5 ?
H18A C18 H18C . . 109.5 ?
H18B C18 H18C . . 109.5 ?
C11 Fe1 C12 . . 88.59(19) yes
C11 Fe1 C13 . . 90.1(2) yes
C12 Fe1 C13 . . 88.90(18) yes
C11 Fe1 C14 . 1_556 90.4(2) yes
C12 Fe1 C14 . 1_556 89.03(19) yes
C13 Fe1 C14 . 1_556 177.86(19) yes
C11 Fe1 N2 . . 95.24(18) yes
C12 Fe1 N2 . . 175.72(18) yes
C13 Fe1 N2 . . 92.98(17) yes
C14 Fe1 N2 1_556 . 89.05(17) yes
C11 Fe1 N1 . . 175.29(18) yes
C12 Fe1 N1 . . 95.93(18) yes
C13 Fe1 N1 . . 91.30(17) yes
C14 Fe1 N1 1_556 . 88.40(18) yes
N2 Fe1 N1 . . 80.19(16) yes
C1 N1 C5 . . 118.8(4) ?
C1 N1 Fe1 . . 125.7(3) ?
C5 N1 Fe1 . . 115.4(3) ?
C6 N2 C10 . . 117.7(4) ?
C6 N2 Fe1 . . 116.3(3) ?
C10 N2 Fe1 . . 125.9(3) ?
C11 N3 Nd1 . 3_656 169.3(4) yes
C13 N5 Nd1 . . 163.2(4) yes
C14 N6 Nd1 . . 171.1(4) yes
O6 N7 O5 . . 126.0(4) ?
O6 N7 O4 . . 117.5(4) ?
O5 N7 O4 . . 116.5(4) ?
O6 N7 Nd1 . . 176.6(4) ?
O5 N7 Nd1 . . 57.1(2) ?
O4 N7 Nd1 . . 59.4(2) ?
N3 Nd1 O1 3_656 . 78.82(12) yes
N3 Nd1 N6 3_656 . 95.03(14) yes
O1 Nd1 N6 . . 75.01(12) yes
N3 Nd1 O2 3_656 . 101.60(12) yes
O1 Nd1 O2 . . 148.55(11) yes
N6 Nd1 O2 . . 135.47(12) yes
N3 Nd1 O5 3_656 . 154.24(12) ?
O1 Nd1 O5 . . 76.42(11) ?
N6 Nd1 O5 . . 85.38(13) ?
O2 Nd1 O5 . . 95.87(11) ?
N3 Nd1 O3 3_656 . 76.21(12) ?
O1 Nd1 O3 . . 139.26(11) ?
N6 Nd1 O3 . . 75.70(12) ?
O2 Nd1 O3 . . 68.85(11) ?
O5 Nd1 O3 . . 128.30(10) ?
N3 Nd1 N5 3_656 . 85.71(13) ?
O1 Nd1 N5 . . 76.21(12) ?
N6 Nd1 N5 . . 150.48(13) ?
O2 Nd1 N5 . . 72.49(12) ?
O5 Nd1 N5 . . 81.64(12) ?
O3 Nd1 N5 . . 132.46(12) ?
N3 Nd1 O4 3_656 . 154.64(12) yes
O1 Nd1 O4 . . 120.45(11) ?
N6 Nd1 O4 . . 76.36(13) yes
O2 Nd1 O4 . . 71.02(11) ?
O5 Nd1 O4 . . 50.14(11) yes
O3 Nd1 O4 . . 78.54(11) ?
N5 Nd1 O4 . . 113.59(13) ?
N3 Nd1 N7 3_656 . 174.01(12) ?
O1 Nd1 N7 . . 98.00(11) ?
N6 Nd1 N7 . . 79.19(13) ?
O2 Nd1 N7 . . 83.78(11) ?
O5 Nd1 N7 . . 24.79(11) ?
O3 Nd1 N7 . . 103.64(11) ?
N5 Nd1 N7 . . 98.51(13) ?
O4 Nd1 N7 . . 25.38(11) ?
C15 O1 Nd1 . . 130.0(3) yes
C15 O1 H1A . . 104.7 ?
Nd1 O1 H1A . . 104.8 ?
C16 O2 Nd1 . . 125.9(3) yes
C16 O2 H2A . . 117.1 ?
Nd1 O2 H2A . . 117.1 ?
C17 O3 Nd1 . . 127.9(3) yes
C17 O3 H3A . . 116.1 ?
Nd1 O3 H3A . . 116.1 ?
N7 O4 Nd1 . . 95.2(2) ?
N7 O5 Nd1 . . 98.1(3) ?
C18 O7 H7C . . 109.4 ?

loop_
_geom_bond_atom_site_label_1
_geom_bond_atom_site_label_2
_geom_bond_site_symmetry_2
_geom_bond_distance
_geom_bond_publ_flag
C1 N1 . 1.341(6) ?
C1 C2 . 1.405(6) ?
C1 H1 . 0.9300 ?
C2 C3 . 1.400(7) ?
C2 H2 . 0.9300 ?
C3 C4 . 1.407(7) ?
C3 H3 . 0.9300 ?
C4 C5 . 1.366(6) ?
C4 H4 . 0.9300 ?
C5 N1 . 1.357(6) ?
C5 C6 . 1.482(6) ?
C6 N2 . 1.357(6) ?
C6 C7 . 1.399(6) ?
C7 C8 . 1.387(7) ?
C7 H7 . 0.9300 ?
C8 C9 . 1.374(6) ?
C8 H8 . 0.9300 ?
C9 C10 . 1.397(6) ?
C9 H9 . 0.9300 ?
C10 N2 . 1.374(6) ?
C10 H10 . 0.9300 ?
C11 N3 . 1.138(6) ?
C11 Fe1 . 1.881(5) yes
C12 N4 . 1.131(6) ?
C12 Fe1 . 1.896(4) yes
C13 N5 . 1.150(6) ?
C13 Fe1 . 1.922(5) yes
C14 N6 . 1.142(6) ?
C14 Fe1 1_554 1.930(5) yes
C15 O1 . 1.463(5) ?
C15 H15A . 0.9600 ?
C15 H15B . 0.9600 ?
C15 H15C . 0.9600 ?
C16 O2 . 1.470(6) ?
C16 H16A . 0.9600 ?
C16 H16B . 0.9600 ?
C16 H16C . 0.9600 ?
C17 O3 . 1.465(6) ?
C17 H17A . 0.9600 ?
C17 H17B . 0.9600 ?
C17 H17C . 0.9600 ?
C18 O7 . 1.457(6) ?
C18 H18A . 0.9600 ?
C18 H18B . 0.9600 ?
C18 H18C . 0.9600 ?
Fe1 C14 1_556 1.930(5) ?
Fe1 N2 . 1.995(4) yes
Fe1 N1 . 2.003(4) yes
N3 Nd1 3_656 2.459(4) ?
N5 Nd1 . 2.509(4) yes
N6 Nd1 . 2.465(4) yes
N7 O6 . 1.225(5) ?
N7 O5 . 1.245(5) ?
N7 O4 . 1.265(5) ?
N7 Nd1 . 2.940(4) ?
Nd1 N3 3_656 2.459(4) yes
Nd1 O1 . 2.462(3) yes
Nd1 O2 . 2.483(3) yes
Nd1 O5 . 2.494(3) yes
Nd1 O3 . 2.499(3) yes
Nd1 O4 . 2.542(3) yes
O1 H1A . 0.9700 ?
O2 H2A . 0.9300 ?
O3 H3A . 0.9300 ?
O7 H7C . 0.9605 ?

loop_
_geom_hbond_atom_site_label_D
_geom_hbond_atom_site_label_H
_geom_hbond_atom_site_label_A
_geom_hbond_site_symmetry_A
_geom_hbond_distance_DH
_geom_hbond_distance_HA
_geom_hbond_distance_DA
_geom_hbond_angle_DHA
O1 H1A O7 3_656 0.97 2.11 2.713(4) 119.0
O2 H2A N4 4_565 0.93 2.23 2.773(5) 116.9
O3 H3A N4 4_565 0.93 1.90 2.786(5) 158.8
